data_4348400
loop_
_publ_author_name
'Dias, Sara S. P.'
'Kirillova, Marina V.'
'Andr\'e, V\^ania'
'K\/lak, Julia'
'Kirillov, Alexander M.'

_publ_section_title
;
 New tricopper(ii) cores self-assembled from aminoalcohol biobuffers and
 homophthalic acid: synthesis, structural and topological features,
 magnetic properties and mild catalytic oxidation of cyclic and linear
 C5--C8 alkanes
;
_journal_issue 6
_journal_name_full 'Inorganic Chemistry Frontiers'
_journal_page_first 525
_journal_paper_doi 10.1039/C4QI00220B
_journal_volume 2
_journal_year 2015
_chemical_formula_sum 'C17 H24 Cu1.5 N O9.25'
_chemical_formula_weight 485.68
_space_group_IT_number 88
_space_group_name_Hall '-I 4ad'
_space_group_name_H-M_alt 'I 41/a :2'
_symmetry_cell_setting tetragonal
_symmetry_space_group_name_H-M 'I 41/a :2'
_atom_sites_solution_hydrogens geom
_atom_sites_solution_primary direct
_atom_sites_solution_secondary difmap
_audit_creation_method SHELXL-97
_audit_update_record
;
2014-07-17 deposited with the CCDC.
2015-03-30 downloaded from the CCDC.
;
_cell_angle_alpha 90.00
_cell_angle_beta 90.00
_cell_angle_gamma 90.00
_cell_formula_units_Z 16
_cell_length_a 29.809(4)
_cell_length_b 29.809(4)
_cell_length_c 8.4384(15)
_cell_measurement_reflns_used 3853
_cell_measurement_temperature 150(2)
_cell_measurement_theta_max 26.49
_cell_measurement_theta_min 2.51
_cell_volume 7498.2(19)
_computing_cell_refinement 'BRUKER SMART (Bruker, 2005)'
_computing_data_collection 'BRUKER APEX2 (Bruker, 2005)'
_computing_data_reduction 'BRUKER SAINT (Bruker, 2005)'
_computing_molecular_graphics 'ORTEP 3.2 (Farrugia, 1997) and Mercury 2.2'
_computing_structure_refinement 'SHELXL-97 (Sheldrick, 2008)'
_computing_structure_solution 'SIR 97 (Altomare et al, 1999)'
_diffrn_ambient_temperature 150(2)
_diffrn_measured_fraction_theta_full 0.988
_diffrn_measured_fraction_theta_max 0.988
_diffrn_measurement_device_type 'Bruker APEX-II CCD area detector'
_diffrn_measurement_method 'phi and omega scans'
_diffrn_radiation_monochromator graphite
_diffrn_radiation_source 'fine-focus sealed tube'
_diffrn_radiation_type MoK\a
_diffrn_radiation_wavelength 0.71069
_diffrn_reflns_av_R_equivalents 0.0947
_diffrn_reflns_av_sigmaI/netI 0.0852
_diffrn_reflns_limit_h_max 37
_diffrn_reflns_limit_h_min -36
_diffrn_reflns_limit_k_max 36
_diffrn_reflns_limit_k_min -36
_diffrn_reflns_limit_l_max 10
_diffrn_reflns_limit_l_min -10
_diffrn_reflns_number 21761
_diffrn_reflns_theta_full 26.49
_diffrn_reflns_theta_max 26.49
_diffrn_reflns_theta_min 2.51
_exptl_absorpt_coefficient_mu 1.771
_exptl_absorpt_correction_type none
_exptl_crystal_colour blue
_exptl_crystal_density_diffrn 1.721
_exptl_crystal_density_meas ?
_exptl_crystal_density_method 'not measured'
_exptl_crystal_description block
_exptl_crystal_F_000 4008
_exptl_crystal_size_max 0.16
_exptl_crystal_size_mid 0.14
_exptl_crystal_size_min 0.06
_refine_diff_density_max 1.186
_refine_diff_density_min -0.661
_refine_diff_density_rms 0.126
_refine_ls_extinction_method none
_refine_ls_goodness_of_fit_ref 1.014
_refine_ls_hydrogen_treatment mixed
_refine_ls_matrix_type full
_refine_ls_number_parameters 256
_refine_ls_number_reflns 3835
_refine_ls_number_restraints 0
_refine_ls_restrained_S_all 1.014
_refine_ls_R_factor_all 0.1320
_refine_ls_R_factor_gt 0.0735
_refine_ls_shift/su_max 0.087
_refine_ls_shift/su_mean 0.006
_refine_ls_structure_factor_coef Fsqd
_refine_ls_weighting_details 'calc w=1/[\s^2^(Fo^2^)+(0.0779P)^2^+93.0393P] where P=(Fo^2^+2Fc^2^)/3'
_refine_ls_weighting_scheme calc
_refine_ls_wR_factor_gt 0.1707
_refine_ls_wR_factor_ref 0.1994
_reflns_number_gt 2345
_reflns_number_total 3835
_reflns_threshold_expression >2\s(I)
_cod_data_source_file c4qi00220b2.cif
_cod_data_source_block spd363
_cod_depositor_comments
;
The following automatic conversions were performed:

data item '_symmetry_cell_setting' value 'Tetragonal' was changed to
'tetragonal' in accordance with the
/home/saulius/struct/COD-crude-data/automatic-downloads/DataCite-retrospective/RSC/depositions/lib/dictionaries/cif_core.dic
dictionary named 'cif_core.dic' version 2.4.2 last updated on
2011-04-26.

data item '_exptl_crystal_density_meas' value 'not measured' was
changed to '?' -- the value is perceived as not measured.

Automatic conversion script
Id: cif_fix_values 6909 2019-04-08 15:41:33Z antanas 
;
_cod_original_cell_volume 7498(2)
_cod_original_sg_symbol_H-M I41/a
_cod_original_formula_sum 'C17 H24 Cu1.50 N O9.25'
_cod_database_code 4348400

loop_
_symmetry_equiv_pos_as_xyz
'x, y, z'
'-y+1/4, x+3/4, z+3/4'
'y+1/4, -x+1/4, z+1/4'
'-x, -y+1/2, z'
'x+1/2, y+1/2, z+1/2'
'-y+3/4, x+5/4, z+5/4'
'y+3/4, -x+3/4, z+3/4'
'-x+1/2, -y+1, z+1/2'
'-x, -y, -z'
'y-1/4, -x-3/4, -z-3/4'
'-y-1/4, x-1/4, -z-1/4'
'x, y-1/2, -z'
'-x+1/2, -y+1/2, -z+1/2'
'y+1/4, -x-1/4, -z-1/4'
'-y+1/4, x+1/4, -z+1/4'
'x+1/2, y, -z+1/2'

loop_
_atom_site_label
_atom_site_type_symbol
_atom_site_fract_x
_atom_site_fract_y
_atom_site_fract_z
_atom_site_U_iso_or_equiv
_atom_site_adp_type
_atom_site_occupancy
_atom_site_symmetry_multiplicity
_atom_site_calc_flag
_atom_site_refinement_flags
Cu1 Cu 0.97550(3) 0.55915(3) 0.28336(11) 0.0347(3) Uani 1 1 d .
Cu2 Cu 1.0000 0.5000 0.0000 0.0287(3) Uani 1 2 d S
O1 O 0.92193(16) 0.52445(18) 0.2869(7) 0.0458(15) Uani 1 1 d .
O2 O 1.06367(16) 0.51442(18) -0.0650(6) 0.0398(13) Uani 1 1 d .
O3 O 0.8716(3) 0.3326(3) 0.1215(10) 0.091(3) Uani 1 1 d .
H3 H 0.8791 0.3162 0.1980 0.137 Uiso 1 1 calc R
O4 O 0.8572(3) 0.3785(3) 0.3133(9) 0.085(2) Uani 1 1 d .
O8 O 0.9415 0.6181 0.2489 0.0543(16) Uani 1 1 d .
O6 O 1.01561(15) 0.51008(16) 0.2236(5) 0.0310(11) Uani 1 1 d .
C2 C 0.9125(2) 0.4962(2) 0.1804(9) 0.0370(19) Uani 1 1 d .
C3 C 0.8675(3) 0.4734(3) 0.2055(12) 0.062(3) Uani 1 1 d .
H3A H 0.8709 0.4510 0.2913 0.074 Uiso 1 1 calc R
H3B H 0.8458 0.4962 0.2425 0.074 Uiso 1 1 calc R
C4 C 0.8478(2) 0.4500(3) 0.0622(10) 0.0392(19) Uani 1 1 d .
C5 C 0.8454(2) 0.4038(2) 0.0465(10) 0.0351(17) Uani 1 1 d .
C6 C 0.8279(3) 0.3853(3) -0.0934(11) 0.049(2) Uani 1 1 d .
H6 H 0.8269 0.3536 -0.1039 0.059 Uiso 1 1 calc R
C7 C 0.8125(3) 0.4112(4) -0.2146(12) 0.061(3) Uani 1 1 d .
H7 H 0.8005 0.3978 -0.3077 0.073 Uiso 1 1 calc R
C8 C 0.8145(3) 0.4564(4) -0.1995(14) 0.071(3) Uani 1 1 d .
H8 H 0.8034 0.4750 -0.2822 0.086 Uiso 1 1 calc R
C9 C 0.8324(3) 0.4757(3) -0.0650(14) 0.059(3) Uani 1 1 d .
H9 H 0.8344 0.5075 -0.0588 0.071 Uiso 1 1 calc R
C10 C 0.8599(3) 0.3701(3) 0.1718(12) 0.054(2) Uani 1 1 d .
O5 O 0.9898 0.5591 0.5555 0.069(2) Uani 1 1 d .
C12 C 1.0302(3) 0.5851(3) 0.5776(9) 0.059(3) Uani 1 1 d .
H12A H 1.0570 0.5657 0.5681 0.071 Uiso 1 1 calc R
H12B H 1.0303 0.5992 0.6838 0.071 Uiso 1 1 calc R
C13 C 1.0303(3) 0.6201(3) 0.4515(9) 0.045(2) Uani 1 1 d .
H13A H 1.0040 0.6400 0.4655 0.054 Uiso 1 1 calc R
H13B H 1.0577 0.6387 0.4617 0.054 Uiso 1 1 calc R
C15 C 1.0693(2) 0.5706(3) 0.2570(9) 0.0382(18) Uani 1 1 d .
H15A H 1.0793 0.5757 0.1466 0.046 Uiso 1 1 calc R
H15B H 1.0941 0.5796 0.3284 0.046 Uiso 1 1 calc R
C16 C 1.0596(2) 0.5214(2) 0.2799(9) 0.0357(18) Uani 1 1 d .
H16A H 1.0822 0.5035 0.2221 0.043 Uiso 1 1 calc R
H16B H 1.0619 0.5139 0.3939 0.043 Uiso 1 1 calc R
C17 C 1.0195(3) 0.6349(3) 0.1665(9) 0.0390(19) Uani 1 1 d .
C18 C 1.0185(3) 0.6147(3) -0.0003(9) 0.0420(19) Uani 1 1 d .
H18A H 1.0107 0.6386 -0.0772 0.050 Uiso 1 1 calc R
H18B H 1.0488 0.6035 -0.0272 0.050 Uiso 1 1 calc R
O7 O 0.98706(19) 0.57903(19) -0.0150(7) 0.0514(15) Uani 1 1 d .
C20 C 0.9710(3) 0.6533(3) 0.1972(12) 0.053(2) Uani 1 1 d .
H20A H 0.9722 0.6771 0.2791 0.064 Uiso 1 1 calc R
H20B H 0.9591 0.6668 0.0986 0.064 Uiso 1 1 calc R
C21 C 1.0549(5) 0.6738(4) 0.1708(12) 0.079(4) Uani 1 1 d .
H21A H 1.0471 0.6945 0.2583 0.095 Uiso 1 1 calc R
H21B H 1.0847 0.6608 0.1948 0.095 Uiso 1 1 calc R
O9 O 1.0579(4) 0.6972(4) 0.0379(18) 0.160(5) Uani 1 1 d .
H9A H 1.0361 0.7150 0.0316 0.241 Uiso 1 1 calc R
N1 N 1.02892(18) 0.59976(19) 0.2904(7) 0.0282(13) Uani 1 1 d .
O1W O 1.0000 0.7500 -0.1250 0.157(9) Uani 1 4 d S
H999 H 1.0133 0.5309 0.5456 0.235 Uiso 1 1 d .
H888 H 0.9117 0.6213 0.2703 0.235 Uiso 1 1 d .

loop_
_atom_site_aniso_label
_atom_site_aniso_U_11
_atom_site_aniso_U_22
_atom_site_aniso_U_33
_atom_site_aniso_U_23
_atom_site_aniso_U_13
_atom_site_aniso_U_12
Cu1 0.0264(5) 0.0419(6) 0.0358(5) -0.0192(4) 0.0094(4) -0.0120(4)
Cu2 0.0241(6) 0.0374(7) 0.0247(6) -0.0126(5) 0.0056(5) -0.0075(5)
O1 0.033(3) 0.054(3) 0.050(3) -0.031(3) 0.018(3) -0.016(2)
O2 0.027(3) 0.052(3) 0.040(3) -0.021(3) 0.013(2) -0.014(2)
O3 0.111(6) 0.071(5) 0.092(6) 0.043(5) 0.043(5) 0.034(5)
O4 0.118(7) 0.085(5) 0.053(5) 0.010(4) 0.004(5) -0.017(5)
O8 0.044(3) 0.061(4) 0.058(4) -0.005(3) 0.009(3) -0.001(3)
O6 0.029(2) 0.036(3) 0.028(3) -0.008(2) 0.005(2) -0.010(2)
C2 0.026(4) 0.039(4) 0.046(5) -0.022(4) 0.012(3) -0.009(3)
C3 0.047(5) 0.075(6) 0.062(6) -0.044(5) 0.026(5) -0.037(5)
C4 0.026(4) 0.036(4) 0.057(5) -0.009(4) 0.008(4) -0.009(3)
C5 0.029(4) 0.032(4) 0.044(5) 0.002(3) 0.006(3) -0.009(3)
C6 0.044(5) 0.041(5) 0.062(6) -0.006(5) 0.001(4) -0.019(4)
C7 0.047(5) 0.080(7) 0.056(6) -0.005(6) -0.020(5) -0.017(5)
C8 0.043(5) 0.092(8) 0.079(8) 0.026(7) -0.015(5) 0.005(5)
C9 0.034(5) 0.035(5) 0.107(9) 0.007(5) 0.009(5) 0.000(4)
C10 0.050(5) 0.059(6) 0.053(6) 0.006(5) 0.022(5) -0.014(5)
O5 0.092(5) 0.084(5) 0.032(3) -0.010(3) 0.008(3) -0.050(4)
C12 0.080(7) 0.080(7) 0.018(4) -0.013(4) 0.001(4) -0.044(5)
C13 0.047(5) 0.057(5) 0.032(4) -0.024(4) 0.002(4) -0.018(4)
C15 0.025(4) 0.052(5) 0.038(4) -0.011(4) 0.003(3) -0.005(3)
C16 0.032(4) 0.040(4) 0.034(4) 0.000(3) -0.008(3) -0.002(3)
C17 0.041(4) 0.042(4) 0.034(4) -0.009(4) 0.009(4) -0.012(4)
C18 0.042(4) 0.055(5) 0.029(4) 0.004(4) -0.005(4) -0.009(4)
O7 0.051(3) 0.050(3) 0.053(4) -0.005(3) -0.021(3) -0.012(3)
C20 0.063(6) 0.040(5) 0.056(6) -0.003(4) 0.006(5) -0.001(4)
C21 0.137(11) 0.061(7) 0.038(5) 0.009(5) 0.004(6) -0.039(7)
O9 0.158(11) 0.124(10) 0.200(14) 0.061(10) -0.016(10) -0.021(8)
N1 0.030(3) 0.035(3) 0.020(3) -0.009(3) 0.002(2) -0.007(3)
O1W 0.133(11) 0.133(11) 0.21(3) 0.000 0.000 0.000

loop_
_atom_type_symbol
_atom_type_description
_atom_type_scat_dispersion_real
_atom_type_scat_dispersion_imag
_atom_type_scat_source
C C 0.0033 0.0016 'International Tables Vol C Tables 4.2.6.8 and 6.1.1.4'
H H 0.0000 0.0000 'International Tables Vol C Tables 4.2.6.8 and 6.1.1.4'
N N 0.0061 0.0033 'International Tables Vol C Tables 4.2.6.8 and 6.1.1.4'
O O 0.0106 0.0060 'International Tables Vol C Tables 4.2.6.8 and 6.1.1.4'
Cu Cu 0.3201 1.2651 'International Tables Vol C Tables 4.2.6.8 and 6.1.1.4'

loop_
_geom_angle_atom_site_label_1
_geom_angle_atom_site_label_2
_geom_angle_atom_site_label_3
_geom_angle
_geom_angle_site_symmetry_1
_geom_angle_site_symmetry_3
O1 Cu1 O6 96.3(2) . .
O1 Cu1 N1 175.0(2) . .
O6 Cu1 N1 88.5(2) . .
O1 Cu1 O8 93.10(18) . .
O6 Cu1 O8 155.13(15) . .
N1 Cu1 O8 83.02(17) . .
O1 Cu1 O5 97.91(18) . .
O6 Cu1 O5 98.12(14) . .
N1 Cu1 O5 79.95(16) . .
O8 Cu1 O5 103.30(3) . .
O1 Cu1 Cu2 84.22(15) . .
O6 Cu1 Cu2 38.87(14) . .
N1 Cu1 Cu2 100.48(16) . .
O8 Cu1 Cu2 120.11(4) . .
O5 Cu1 Cu2 136.42(4) . .
O6 Cu2 O6 180.0(3) 9_765 .
O6 Cu2 O2 89.7(2) 9_765 .
O6 Cu2 O2 90.3(2) . .
O6 Cu2 O2 90.3(2) 9_765 9_765
O6 Cu2 O2 89.7(2) . 9_765
O2 Cu2 O2 180.00(9) . 9_765
O6 Cu2 O7 93.53(19) 9_765 .
O6 Cu2 O7 86.47(19) . .
O2 Cu2 O7 85.9(2) . .
O2 Cu2 O7 94.1(2) 9_765 .
O6 Cu2 O7 86.47(19) 9_765 9_765
O6 Cu2 O7 93.53(19) . 9_765
O2 Cu2 O7 94.1(2) . 9_765
O2 Cu2 O7 85.9(2) 9_765 9_765
O7 Cu2 O7 180.0 . 9_765
O6 Cu2 Cu1 38.61(14) 9_765 9_765
O6 Cu2 Cu1 141.39(14) . 9_765
O2 Cu2 Cu1 71.73(14) . 9_765
O2 Cu2 Cu1 108.27(14) 9_765 9_765
O7 Cu2 Cu1 124.41(15) . 9_765
O7 Cu2 Cu1 55.59(15) 9_765 9_765
O6 Cu2 Cu1 141.39(14) 9_765 .
O6 Cu2 Cu1 38.61(14) . .
O2 Cu2 Cu1 108.27(14) . .
O2 Cu2 Cu1 71.73(14) 9_765 .
O7 Cu2 Cu1 55.59(15) . .
O7 Cu2 Cu1 124.41(15) 9_765 .
Cu1 Cu2 Cu1 180.00(3) 9_765 .
C2 O1 Cu1 122.6(5) . .
C2 O2 Cu2 133.9(5) 9_765 .
C10 O3 H3 109.5 . .
C20 O8 Cu1 111.5(4) . .
C20 O8 H888 125.6(4) . .
Cu1 O8 H888 122.77(2) . .
C16 O6 Cu1 107.3(4) . .
C16 O6 Cu2 124.7(4) . .
Cu1 O6 Cu2 102.5(2) . .
O2 C2 O1 126.7(6) 9_765 .
O2 C2 C3 119.9(6) 9_765 .
O1 C2 C3 113.4(6) . .
C4 C3 C2 116.0(7) . .
C4 C3 H3A 108.3 . .
C2 C3 H3A 108.3 . .
C4 C3 H3B 108.3 . .
C2 C3 H3B 108.3 . .
H3A C3 H3B 107.4 . .
C5 C4 C9 117.1(8) . .
C5 C4 C3 123.6(8) . .
C9 C4 C3 119.2(8) . .
C4 C5 C6 119.4(8) . .
C4 C5 C10 125.2(8) . .
C6 C5 C10 115.4(7) . .
C7 C6 C5 122.4(8) . .
C7 C6 H6 118.8 . .
C5 C6 H6 118.8 . .
C8 C7 C6 118.5(9) . .
C8 C7 H7 120.7 . .
C6 C7 H7 120.7 . .
C7 C8 C9 120.6(10) . .
C7 C8 H8 119.7 . .
C9 C8 H8 119.7 . .
C8 C9 C4 122.0(8) . .
C8 C9 H9 119.0 . .
C4 C9 H9 119.0 . .
O4 C10 O3 122.5(10) . .
O4 C10 C5 121.5(9) . .
O3 C10 C5 115.8(9) . .
C12 O5 Cu1 106.2(3) . .
C12 O5 H999 83.7(5) . .
Cu1 O5 H999 92.40(2) . .
O5 C12 C13 106.6(7) . .
O5 C12 H12A 110.4 . .
C13 C12 H12A 110.4 . .
O5 C12 H12B 110.4 . .
C13 C12 H12B 110.4 . .
H12A C12 H12B 108.6 . .
N1 C13 C12 111.5(7) . .
N1 C13 H13A 109.3 . .
C12 C13 H13A 109.3 . .
N1 C13 H13B 109.3 . .
C12 C13 H13B 109.3 . .
H13A C13 H13B 108.0 . .
C16 C15 N1 112.4(6) . .
C16 C15 H15A 109.1 . .
N1 C15 H15A 109.1 . .
C16 C15 H15B 109.1 . .
N1 C15 H15B 109.1 . .
H15A C15 H15B 107.8 . .
O6 C16 C15 111.3(6) . .
O6 C16 H16A 109.4 . .
C15 C16 H16A 109.4 . .
O6 C16 H16B 109.4 . .
C15 C16 H16B 109.4 . .
H16A C16 H16B 108.0 . .
N1 C17 C18 111.7(6) . .
N1 C17 C20 107.6(6) . .
C18 C17 C20 105.8(7) . .
N1 C17 C21 111.8(7) . .
C18 C17 C21 108.9(7) . .
C20 C17 C21 110.9(8) . .
O7 C18 C17 112.7(6) . .
O7 C18 H18A 109.1 . .
C17 C18 H18A 109.1 . .
O7 C18 H18B 109.1 . .
C17 C18 H18B 109.1 . .
H18A C18 H18B 107.8 . .
C18 O7 Cu2 128.8(5) . .
O8 C20 C17 110.9(6) . .
O8 C20 H20A 109.5 . .
C17 C20 H20A 109.5 . .
O8 C20 H20B 109.5 . .
C17 C20 H20B 109.5 . .
H20A C20 H20B 108.0 . .
O9 C21 C17 114.6(10) . .
O9 C21 H21A 108.6 . .
C17 C21 H21A 108.6 . .
O9 C21 H21B 108.6 . .
C17 C21 H21B 108.6 . .
H21A C21 H21B 107.6 . .
C21 O9 H9A 109.5 . .
C13 N1 C17 110.8(6) . .
C13 N1 C15 112.4(6) . .
C17 N1 C15 114.8(6) . .
C13 N1 Cu1 107.2(4) . .
C17 N1 Cu1 104.5(4) . .
C15 N1 Cu1 106.3(4) . .

loop_
_geom_bond_atom_site_label_1
_geom_bond_atom_site_label_2
_geom_bond_distance
_geom_bond_site_symmetry_2
Cu1 O1 1.903(5) .
Cu1 O6 1.956(5) .
Cu1 N1 2.001(5) .
Cu1 O8 2.0500(10) .
Cu1 O5 2.3361(10) .
Cu1 Cu2 3.0594(9) .
Cu2 O6 1.967(5) 9_765
Cu2 O6 1.967(5) .
Cu2 O2 2.022(5) .
Cu2 O2 2.022(5) 9_765
Cu2 O7 2.391(6) .
Cu2 O7 2.391(6) 9_765
Cu2 Cu1 3.0594(9) 9_765
O1 C2 1.263(8) .
O2 C2 1.247(8) 9_765
O3 C10 1.244(11) .
O3 H3 0.8400 .
O4 C10 1.222(11) .
O8 C20 1.436(9) .
O8 H888 0.91064(12) .
O6 C16 1.435(8) .
C2 O2 1.247(8) 9_765
C2 C3 1.518(10) .
C3 C4 1.515(11) .
C3 H3A 0.9900 .
C3 H3B 0.9900 .
C4 C5 1.383(10) .
C4 C9 1.397(13) .
C5 C6 1.403(12) .
C5 C10 1.523(12) .
C6 C7 1.361(13) .
C6 H6 0.9500 .
C7 C8 1.356(14) .
C7 H7 0.9500 .
C8 C9 1.380(15) .
C8 H8 0.9500 .
C9 H9 0.9500 .
O5 C12 1.443(8) .
O5 H999 1.09673(15) .
C12 C13 1.491(12) .
C12 H12A 0.9900 .
C12 H12B 0.9900 .
C13 N1 1.489(9) .
C13 H13A 0.9900 .
C13 H13B 0.9900 .
C15 C16 1.507(10) .
C15 N1 1.511(9) .
C15 H15A 0.9900 .
C15 H15B 0.9900 .
C16 H16A 0.9900 .
C16 H16B 0.9900 .
C17 N1 1.506(10) .
C17 C18 1.530(10) .
C17 C20 1.567(11) .
C17 C21 1.571(12) .
C18 O7 1.423(9) .
C18 H18A 0.9900 .
C18 H18B 0.9900 .
C20 H20A 0.9900 .
C20 H20B 0.9900 .
C21 O9 1.324(13) .
C21 H21A 0.9900 .
C21 H21B 0.9900 .
O9 H9A 0.8400 .

loop_
_geom_torsion_atom_site_label_1
_geom_torsion_atom_site_label_2
_geom_torsion_atom_site_label_3
_geom_torsion_atom_site_label_4
_geom_torsion
_geom_torsion_site_symmetry_1
_geom_torsion_site_symmetry_4
O1 Cu1 Cu2 O6 72.4(3) . 9_765
O6 Cu1 Cu2 O6 180.0 . 9_765
N1 Cu1 Cu2 O6 -105.8(3) . 9_765
O8 Cu1 Cu2 O6 -17.8(2) . 9_765
O5 Cu1 Cu2 O6 167.8(2) . 9_765
O1 Cu1 Cu2 O6 -107.6(3) . .
N1 Cu1 Cu2 O6 74.2(3) . .
O8 Cu1 Cu2 O6 162.2(2) . .
O5 Cu1 Cu2 O6 -12.2(2) . .
O1 Cu1 Cu2 O2 -173.8(3) . .
O6 Cu1 Cu2 O2 -66.2(3) . .
N1 Cu1 Cu2 O2 8.0(3) . .
O8 Cu1 Cu2 O2 95.99(18) . .
O5 Cu1 Cu2 O2 -78.36(18) . .
O1 Cu1 Cu2 O2 6.2(3) . 9_765
O6 Cu1 Cu2 O2 113.8(3) . 9_765
N1 Cu1 Cu2 O2 -172.0(3) . 9_765
O8 Cu1 Cu2 O2 -84.01(18) . 9_765
O5 Cu1 Cu2 O2 101.64(18) . 9_765
O1 Cu1 Cu2 O7 114.8(3) . .
O6 Cu1 Cu2 O7 -137.6(3) . .
N1 Cu1 Cu2 O7 -63.4(2) . .
O8 Cu1 Cu2 O7 24.56(16) . .
O5 Cu1 Cu2 O7 -149.79(17) . .
O1 Cu1 Cu2 O7 -65.2(3) . 9_765
O6 Cu1 Cu2 O7 42.4(3) . 9_765
N1 Cu1 Cu2 O7 116.6(2) . 9_765
O8 Cu1 Cu2 O7 -155.44(16) . 9_765
O5 Cu1 Cu2 O7 30.21(17) . 9_765
O1 Cu1 Cu2 Cu1 122(100) . 9_765
O6 Cu1 Cu2 Cu1 -130(100) . 9_765
N1 Cu1 Cu2 Cu1 -56(100) . 9_765
O8 Cu1 Cu2 Cu1 32(100) . 9_765
O5 Cu1 Cu2 Cu1 -142(100) . 9_765
O6 Cu1 O1 C2 -43.8(7) . .
N1 Cu1 O1 C2 153(3) . .
O8 Cu1 O1 C2 113.2(6) . .
O5 Cu1 O1 C2 -142.9(6) . .
Cu2 Cu1 O1 C2 -6.8(6) . .
O6 Cu2 O2 C2 -25.7(8) 9_765 9_765
O6 Cu2 O2 C2 154.3(8) . 9_765
O2 Cu2 O2 C2 39(85) 9_765 9_765
O7 Cu2 O2 C2 -119.3(8) . 9_765
O7 Cu2 O2 C2 60.7(8) 9_765 9_765
Cu1 Cu2 O2 C2 9.1(7) 9_765 9_765
Cu1 Cu2 O2 C2 -170.9(7) . 9_765
O1 Cu1 O8 C20 -164.6(4) . .
O6 Cu1 O8 C20 -52.3(5) . .
N1 Cu1 O8 C20 18.6(5) . .
O5 Cu1 O8 C20 96.5(4) . .
Cu2 Cu1 O8 C20 -79.5(4) . .
O1 Cu1 O6 C16 -154.5(4) . .
N1 Cu1 O6 C16 24.0(4) . .
O8 Cu1 O6 C16 93.8(5) . .
O5 Cu1 O6 C16 -55.6(4) . .
Cu2 Cu1 O6 C16 132.9(5) . .
O1 Cu1 O6 Cu2 72.6(2) . .
N1 Cu1 O6 Cu2 -108.8(2) . .
O8 Cu1 O6 Cu2 -39.1(4) . .
O5 Cu1 O6 Cu2 171.54(14) . .
O6 Cu2 O6 C16 -170(100) 9_765 .
O2 Cu2 O6 C16 -1.9(5) . .
O2 Cu2 O6 C16 178.1(5) 9_765 .
O7 Cu2 O6 C16 -87.7(5) . .
O7 Cu2 O6 C16 92.3(5) 9_765 .
Cu1 Cu2 O6 C16 58.4(6) 9_765 .
Cu1 Cu2 O6 C16 -121.6(6) . .
O6 Cu2 O6 Cu1 -49(22) 9_765 .
O2 Cu2 O6 Cu1 119.7(2) . .
O2 Cu2 O6 Cu1 -60.3(2) 9_765 .
O7 Cu2 O6 Cu1 33.9(2) . .
O7 Cu2 O6 Cu1 -146.1(2) 9_765 .
Cu1 Cu2 O6 Cu1 180.000(1) 9_765 .
Cu1 O1 C2 O2 3.2(12) . 9_765
Cu1 O1 C2 C3 -178.5(6) . .
O2 C2 C3 C4 -18.9(13) 9_765 .
O1 C2 C3 C4 162.7(8) . .
C2 C3 C4 C5 108.4(10) . .
C2 C3 C4 C9 -69.2(11) . .
C9 C4 C5 C6 -0.1(11) . .
C3 C4 C5 C6 -177.8(7) . .
C9 C4 C5 C10 -179.3(7) . .
C3 C4 C5 C10 3.0(12) . .
C4 C5 C6 C7 -1.1(12) . .
C10 C5 C6 C7 178.2(8) . .
C5 C6 C7 C8 0.7(14) . .
C6 C7 C8 C9 0.9(15) . .
C7 C8 C9 C4 -2.1(15) . .
C5 C4 C9 C8 1.7(12) . .
C3 C4 C9 C8 179.4(8) . .
C4 C5 C10 O4 31.2(13) . .
C6 C5 C10 O4 -148.0(9) . .
C4 C5 C10 O3 -153.6(8) . .
C6 C5 C10 O3 27.1(11) . .
O1 Cu1 O5 C12 -179.3(5) . .
O6 Cu1 O5 C12 83.1(5) . .
N1 Cu1 O5 C12 -3.9(5) . .
O8 Cu1 O5 C12 -84.2(5) . .
Cu2 Cu1 O5 C12 90.8(5) . .
Cu1 O5 C12 C13 31.8(7) . .
O5 C12 C13 N1 -58.6(9) . .
Cu1 O6 C16 C15 -39.7(7) . .
Cu2 O6 C16 C15 79.8(7) . .
N1 C15 C16 O6 39.0(9) . .
N1 C17 C18 O7 56.0(9) . .
C20 C17 C18 O7 -60.7(8) . .
C21 C17 C18 O7 -180.0(8) . .
C17 C18 O7 Cu2 -97.4(8) . .
O6 Cu2 O7 C18 -113.9(6) 9_765 .
O6 Cu2 O7 C18 66.1(6) . .
O2 Cu2 O7 C18 -24.5(6) . .
O2 Cu2 O7 C18 155.5(6) 9_765 .
O7 Cu2 O7 C18 160(42) 9_765 .
Cu1 Cu2 O7 C18 -88.9(6) 9_765 .
Cu1 Cu2 O7 C18 91.1(6) . .
Cu1 O8 C20 C17 5.6(8) . .
N1 C17 C20 O8 -36.9(8) . .
C18 C17 C20 O8 82.6(8) . .
C21 C17 C20 O8 -159.5(7) . .
N1 C17 C21 O9 158.8(11) . .
C18 C17 C21 O9 34.9(14) . .
C20 C17 C21 O9 -81.1(13) . .
C12 C13 N1 C17 168.3(7) . .
C12 C13 N1 C15 -61.8(8) . .
C12 C13 N1 Cu1 54.8(8) . .
C18 C17 N1 C13 179.3(6) . .
C20 C17 N1 C13 -65.1(7) . .
C21 C17 N1 C13 56.9(9) . .
C18 C17 N1 C15 50.5(8) . .
C20 C17 N1 C15 166.2(6) . .
C21 C17 N1 C15 -71.8(8) . .
C18 C17 N1 Cu1 -65.5(6) . .
C20 C17 N1 Cu1 50.1(6) . .
C21 C17 N1 Cu1 172.1(6) . .
C16 C15 N1 C13 99.4(7) . .
C16 C15 N1 C17 -132.7(6) . .
C16 C15 N1 Cu1 -17.7(7) . .
O1 Cu1 N1 C13 40(3) . .
O6 Cu1 N1 C13 -123.8(5) . .
O8 Cu1 N1 C13 79.6(5) . .
O5 Cu1 N1 C13 -25.2(5) . .
Cu2 Cu1 N1 C13 -160.9(5) . .
O1 Cu1 N1 C17 -78(3) . .
O6 Cu1 N1 C17 118.5(4) . .
O8 Cu1 N1 C17 -38.1(4) . .
O5 Cu1 N1 C17 -143.0(4) . .
Cu2 Cu1 N1 C17 81.4(4) . .
O1 Cu1 N1 C15 160(3) . .
O6 Cu1 N1 C15 -3.3(4) . .
O8 Cu1 N1 C15 -159.9(4) . .
O5 Cu1 N1 C15 95.2(4) . .
Cu2 Cu1 N1 C15 -40.4(4) . .
